data_7107516
loop_
_publ_author_name
'Zhi-Qiang Jiang'
'Guiyuan Jiang'
'Fei Wang'
'Zhen Zhao'
'Jian Zhang'

_publ_section_title
;
 Ring-size controllable metallamacrocycles as building blocks for the
 construction of microporous metal-organic frameworks
;
_journal_name_full Chem.Commun.
_journal_page_first 3653
_journal_paper_doi 10.1039/c2cc17256a
_journal_volume 48
_journal_year 2012
_chemical_formula_sum 'C75 H34 N10 O37 Zn9'
_chemical_formula_weight 2255.45
_chemical_name_systematic
;
?
;
_space_group_IT_number 58
_symmetry_cell_setting orthorhombic
_symmetry_space_group_name_Hall '-P 2 2n'
_symmetry_space_group_name_H-M 'P n n m'
_atom_sites_solution_hydrogens geom
_atom_sites_solution_primary direct
_atom_sites_solution_secondary difmap
_audit_creation_method SHELXL-97
_cell_angle_alpha 90.00
_cell_angle_beta 90.00
_cell_angle_gamma 90.00
_cell_formula_units_Z 4
_cell_length_a 23.157(5)
_cell_length_b 27.317(7)
_cell_length_c 22.592(5)
_cell_measurement_reflns_used 543
_cell_measurement_temperature 293(2)
_cell_measurement_theta_max 24.2
_cell_measurement_theta_min 2.02
_cell_volume 14291(6)
_computing_cell_refinement 'Bruker XSCANS'
_computing_data_collection 'Bruker XSCANS'
_computing_data_reduction 'Bruker SHELXTL'
_computing_molecular_graphics 'Bruker SHELXTL'
_computing_publication_material 'Bruker SHELXTL'
_computing_structure_refinement 'SHELXL-97 (Sheldrick, 1997)'
_computing_structure_solution 'SHELXS-97 (Sheldrick, 1990)'
_diffrn_ambient_temperature 293(2)
_diffrn_detector_area_resol_mean none
_diffrn_measured_fraction_theta_full 0.996
_diffrn_measured_fraction_theta_max 0.996
_diffrn_measurement_device_type 'Bruker P4'
_diffrn_measurement_method '\w scans'
_diffrn_radiation_monochromator graphite
_diffrn_radiation_source 'fine-focus sealed tube'
_diffrn_radiation_type MoK\a
_diffrn_radiation_wavelength 0.71073
_diffrn_reflns_av_R_equivalents 0.1179
_diffrn_reflns_av_sigmaI/netI 0.0784
_diffrn_reflns_limit_h_max 27
_diffrn_reflns_limit_h_min -27
_diffrn_reflns_limit_k_max 32
_diffrn_reflns_limit_k_min -32
_diffrn_reflns_limit_l_max 26
_diffrn_reflns_limit_l_min -26
_diffrn_reflns_number 85197
_diffrn_reflns_theta_full 25.00
_diffrn_reflns_theta_max 25.00
_diffrn_reflns_theta_min 2.14
_diffrn_standards_decay_% none
_diffrn_standards_interval_count none
_diffrn_standards_interval_time none
_diffrn_standards_number none
_exptl_absorpt_coefficient_mu 1.540
_exptl_absorpt_correction_T_max 1.0000
_exptl_absorpt_correction_T_min 0.5820
_exptl_absorpt_correction_type multi-scan
_exptl_absorpt_process_details 'SADABS (Sheldrick, 1996)'
_exptl_crystal_colour colorless
_exptl_crystal_density_diffrn 1.048
_exptl_crystal_density_method 'not measured'
_exptl_crystal_description prism
_exptl_crystal_F_000 4480
_exptl_crystal_size_max .24
_exptl_crystal_size_mid .15
_exptl_crystal_size_min .10
_refine_diff_density_max 0.639
_refine_diff_density_min -0.597
_refine_diff_density_rms 0.108
_refine_ls_extinction_method none
_refine_ls_goodness_of_fit_ref 0.928
_refine_ls_hydrogen_treatment none
_refine_ls_matrix_type full
_refine_ls_number_parameters 624
_refine_ls_number_reflns 12911
_refine_ls_number_restraints 0
_refine_ls_restrained_S_all 0.928
_refine_ls_R_factor_all 0.0677
_refine_ls_R_factor_gt 0.0518
_refine_ls_shift/su_max 0.020
_refine_ls_shift/su_mean 0.002
_refine_ls_structure_factor_coef Fsqd
_refine_ls_weighting_details 'calc w=1/[\s^2^(Fo^2^)+(0.0680P)^2^+0.0000P] where P=(Fo^2^+2Fc^2^)/3'
_refine_ls_weighting_scheme calc
_refine_ls_wR_factor_gt 0.1461
_refine_ls_wR_factor_ref 0.1543
_reflns_number_gt 8619
_reflns_number_total 12911
_reflns_threshold_expression >2sigma(I)
_cod_data_source_file c2cc17256a.txt
_cod_data_source_block 1
_cod_original_sg_symbol_H-M Pnnm
_cod_database_code 7107516

loop_
_symmetry_equiv_pos_as_xyz
'x, y, z'
'-x, -y, z'
'-x+1/2, y+1/2, -z+1/2'
'x+1/2, -y+1/2, -z+1/2'
'-x, -y, -z'
'x, y, -z'
'x-1/2, -y-1/2, z-1/2'
'-x-1/2, y-1/2, z-1/2'

loop_
_atom_site_label
_atom_site_type_symbol
_atom_site_fract_x
_atom_site_fract_y
_atom_site_fract_z
_atom_site_U_iso_or_equiv
_atom_site_adp_type
_atom_site_occupancy
_atom_site_symmetry_multiplicity
_atom_site_calc_flag
_atom_site_refinement_flags
_atom_site_disorder_group
Zn1 Zn 0.41950(3) 0.20346(2) 0.0000 0.03132(17) Uani 1 2 d S .
Zn2 Zn 0.23468(2) 0.010297(19) 0.369619(19) 0.03460(15) Uani 1 1 d . .
Zn3 Zn 0.11843(3) 0.19759(2) 0.0000 0.03407(18) Uani 1 2 d S .
Zn4 Zn 0.23322(3) -0.06886(2) 0.5000 0.03038(18) Uani 1 2 d S .
Zn5 Zn 0.04193(3) 0.16477(2) 0.12781(2) 0.04061(16) Uani 1 1 d . .
Zn6 Zn 0.49675(2) 0.171132(19) 0.12731(2) 0.03856(15) Uani 1 1 d . .
N2 N 0.23848(15) 0.03852(12) 0.45171(14) 0.0332(8) Uani 1 1 d . .
O2 O 0.22719(14) 0.05625(12) 0.30389(13) 0.0482(9) Uani 1 1 d . .
N4 N 0.5007(2) 0.17028(19) 0.0000 0.0381(12) Uani 1 2 d S .
O4 O 0.37504(15) 0.16251(13) 0.06016(13) 0.0595(10) Uani 1 1 d . .
N1 N 0.23652(18) 0.01061(17) 0.5000 0.0287(11) Uani 1 2 d S .
O18 O 0.16869(15) -0.07147(12) 0.43751(13) 0.0528(9) Uani 1 1 d . .
N6 N 0.0367(2) 0.16338(18) 0.0000 0.0378(12) Uani 1 2 d S .
C5 C 0.2180(2) 0.12625(17) 0.14011(18) 0.0384(10) Uani 1 1 d . .
O5 O 0.16289(15) 0.15693(14) 0.06053(13) 0.0612(10) Uani 1 1 d . .
O11 O 0.45828(19) -0.17046(15) 0.19659(15) 0.0789(13) Uani 1 1 d . .
O10 O 0.43973(19) -0.26569(14) 0.37137(17) 0.0838(14) Uani 1 1 d . .
O17 O 0.16430(16) -0.02893(12) 0.35528(15) 0.0631(10) Uani 1 1 d . .
C11 C 0.3615(2) -0.15237(15) 0.39008(19) 0.0433(12) Uani 1 1 d . .
H11A H 0.3464 -0.1565 0.4279 0.052 Uiso 1 1 calc R .
O13 O 0.08269(17) -0.23980(12) 0.44279(14) 0.0679(11) Uani 1 1 d . .
O19 O 0.2321(2) -0.14615(18) 0.5000 0.0657(16) Uani 1 2 d S .
O15 O 0.00306(19) -0.16268(15) 0.19738(15) 0.0817(13) Uani 1 1 d . .
O6 O 0.11614(15) 0.13307(15) 0.14104(16) 0.0669(11) Uani 1 1 d . .
O14 O 0.02309(19) -0.25968(14) 0.37087(18) 0.0880(15) Uani 1 1 d . .
O3 O 0.42374(16) 0.13815(16) 0.13996(17) 0.0746(12) Uani 1 1 d . .
N5 N 0.00695(16) 0.15191(14) 0.04908(15) 0.0410(9) Uani 1 1 d . .
C2 C 0.3228(2) 0.10898(16) 0.19574(19) 0.0442(11) Uani 1 1 d . .
H2A H 0.3578 0.1032 0.2147 0.053 Uiso 1 1 calc R .
O9 O 0.37931(18) -0.24581(13) 0.44208(14) 0.0715(12) Uani 1 1 d . .
C3 C 0.3226(2) 0.12919(16) 0.13961(18) 0.0403(11) Uani 1 1 d . .
C24 C 0.10152(19) -0.14683(15) 0.39148(18) 0.0394(10) Uani 1 1 d . .
H24A H 0.1170 -0.1514 0.4290 0.047 Uiso 1 1 calc R .
C4 C 0.26956(19) 0.13723(17) 0.11115(19) 0.0422(12) Uani 1 1 d . .
H4A H 0.2688 0.1499 0.0729 0.051 Uiso 1 1 calc R .
C23 C 0.11230(19) -0.10329(16) 0.36038(18) 0.0389(11) Uani 1 1 d . .
C9 C 0.1609(2) 0.13975(16) 0.1111(2) 0.0455(12) Uani 1 1 d . .
C20 C 0.0427(2) -0.17595(17) 0.3097(2) 0.0477(12) Uani 1 1 d . .
H20A H 0.0195 -0.2000 0.2929 0.057 Uiso 1 1 calc R .
C6 C 0.2193(2) 0.10540(16) 0.19592(18) 0.0399(11) Uani 1 1 d . .
H6A H 0.1849 0.0968 0.2145 0.048 Uiso 1 1 calc R .
C8 C 0.3780(2) 0.14425(17) 0.1101(2) 0.0480(12) Uani 1 1 d . .
C12 C 0.3952(2) -0.18909(17) 0.36547(18) 0.0471(12) Uani 1 1 d . .
C13 C 0.4182(2) -0.18242(17) 0.3095(2) 0.0501(13) Uani 1 1 d . .
H13A H 0.4401 -0.2071 0.2922 0.060 Uiso 1 1 calc R .
C15 C 0.3747(2) -0.10289(17) 0.3036(2) 0.0545(14) Uani 1 1 d . .
H15A H 0.3683 -0.0740 0.2828 0.065 Uiso 1 1 calc R .
C21 C 0.0528(2) -0.13265(17) 0.27923(19) 0.0488(13) Uani 1 1 d . .
C22 C 0.0882(2) -0.09709(17) 0.30393(19) 0.0486(12) Uani 1 1 d . .
H22A H 0.0961 -0.0687 0.2827 0.058 Uiso 1 1 calc R .
N3 N 0.53154(18) 0.15947(18) 0.04890(16) 0.0602(13) Uani 1 1 d . .
C18 C 0.4359(2) -0.1318(2) 0.2187(2) 0.0598(15) Uani 1 1 d . .
C7 C 0.2740(2) 0.07379(18) 0.2853(2) 0.0472(12) Uani 1 1 d . .
C1 C 0.27119(19) 0.09720(16) 0.22434(18) 0.0397(11) Uani 1 1 d . .
O16 O 0.0333(2) -0.08592(15) 0.19261(16) 0.0970(16) Uani 1 1 d . .
O1 O 0.31971(18) 0.07267(17) 0.31196(16) 0.0857(13) Uani 1 1 d . .
C14 C 0.4089(2) -0.13921(18) 0.27915(19) 0.0519(13) Uani 1 1 d . .
C27 C 0.1513(2) -0.06514(15) 0.38732(19) 0.0397(10) Uani 1 1 d . .
C26 C 0.0279(2) -0.1248(2) 0.2186(2) 0.0588(14) Uani 1 1 d . .
C19 C 0.0671(2) -0.18349(16) 0.36557(18) 0.0393(11) Uani 1 1 d . .
C10 C 0.3498(2) -0.10940(17) 0.35919(19) 0.0437(11) Uani 1 1 d . .
O12 O 0.4343(2) -0.09260(16) 0.19335(18) 0.1071(18) Uani 1 1 d . .
C25 C 0.0567(2) -0.23170(17) 0.3962(2) 0.0455(11) Uani 1 1 d . .
C17 C 0.4063(2) -0.23752(17) 0.3956(2) 0.0481(12) Uani 1 1 d . .
C34 C -0.0437(2) 0.1322(2) 0.0315(2) 0.0582(14) Uani 1 1 d . .
C28 C 0.2432(2) 0.08689(16) 0.46956(19) 0.0505(13) Uani 1 1 d . .
C35 C -0.0919(3) 0.1149(3) 0.0660(3) 0.091(2) Uani 1 1 d . .
H35A H -0.0925 0.1154 0.1072 0.110 Uiso 1 1 calc R .
O8 O 0.29888(15) -0.07314(12) 0.43805(13) 0.0529(9) Uani 1 1 d . .
O7 O 0.29555(19) -0.03710(13) 0.35111(15) 0.0745(12) Uani 1 1 d . .
C16 C 0.3127(2) -0.07030(16) 0.3851(2) 0.0442(11) Uani 1 1 d . .
C29 C 0.2470(3) 0.1302(2) 0.4360(3) 0.086(2) Uani 1 1 d . .
H29A H 0.2487 0.1300 0.3949 0.104 Uiso 1 1 calc R .
C30 C 0.2481(4) 0.1727(2) 0.4680(3) 0.120(3) Uani 1 1 d . .
H30A H 0.2488 0.2024 0.4480 0.144 Uiso 1 1 calc R .
C36 C -0.1380(3) 0.0969(3) 0.0312(3) 0.110(3) Uani 1 1 d . .
H36A H -0.1702 0.0844 0.0506 0.133 Uiso 1 1 calc R .
C31A C 0.5893(11) 0.1606(11) 0.0291(12) 0.092(9) Uani 0.417(13) 1 d P 1
C32A C 0.6394(8) 0.1449(7) 0.0641(8) 0.093(6) Uiso 0.417(13) 1 d P 1
H32A H 0.6404 0.1464 0.1052 0.112 Uiso 0.417(13) 1 calc PR 1
C33A C 0.6848(9) 0.1276(9) 0.0306(8) 0.128(9) Uiso 0.417(13) 1 d P 1
H33A H 0.7171 0.1153 0.0501 0.154 Uiso 0.417(13) 1 calc PR 1
C31B C 0.5776(6) 0.1318(6) 0.0309(7) 0.064(4) Uani 0.583(13) 1 d P 2
C32B C 0.6222(5) 0.1103(5) 0.0637(5) 0.087(4) Uiso 0.583(13) 1 d P 2
H32B H 0.6217 0.1105 0.1049 0.104 Uiso 0.583(13) 1 calc PR 2
C33B C 0.6689(6) 0.0881(6) 0.0313(5) 0.112(5) Uiso 0.583(13) 1 d P 2
H33B H 0.6993 0.0736 0.0518 0.135 Uiso 0.583(13) 1 calc PR 2
C37 C 0.2313(4) -0.2477(4) 0.5000 0.086(3) Uani 1 2 d S .
N7 N 0.2313(4) -0.2171(3) 0.5501(5) 0.073(3) Uani 0.50 1 d P .
C39 C 0.2334(5) -0.1672(5) 0.5441(6) 0.080(4) Uani 0.50 1 d P .
H39A H 0.2361 -0.1487 0.5786 0.096 Uiso 0.50 1 calc PR .
C38 C 0.2307(5) -0.2376(5) 0.6107(7) 0.094(5) Uani 0.50 1 d P .
H38A H 0.2277 -0.2726 0.6087 0.141 Uiso 0.50 1 calc PR .
H38B H 0.1982 -0.2247 0.6321 0.141 Uiso 0.50 1 calc PR .
H38C H 0.2657 -0.2288 0.6308 0.141 Uiso 0.50 1 calc PR .

loop_
_atom_site_aniso_label
_atom_site_aniso_U_11
_atom_site_aniso_U_22
_atom_site_aniso_U_33
_atom_site_aniso_U_23
_atom_site_aniso_U_13
_atom_site_aniso_U_12
Zn1 0.0442(4) 0.0316(4) 0.0181(3) 0.000 0.000 0.0007(3)
Zn2 0.0563(4) 0.0280(3) 0.0195(2) 0.0043(2) 0.0014(2) 0.0004(2)
Zn3 0.0480(4) 0.0343(4) 0.0200(3) 0.000 0.000 -0.0042(3)
Zn4 0.0445(4) 0.0270(4) 0.0196(3) 0.000 0.000 0.0003(3)
Zn5 0.0508(4) 0.0467(3) 0.0243(3) -0.0007(2) 0.0091(2) -0.0125(3)
Zn6 0.0495(3) 0.0421(3) 0.0241(3) -0.0004(2) -0.0090(2) 0.0090(2)
N2 0.053(2) 0.0276(18) 0.0185(16) 0.0038(15) 0.0018(15) -0.0014(16)
O2 0.066(2) 0.047(2) 0.0312(17) 0.0167(15) 0.0041(15) 0.0010(16)
N4 0.033(3) 0.053(3) 0.029(3) 0.000 0.000 0.014(2)
O4 0.062(2) 0.086(3) 0.0308(17) 0.0131(17) 0.0051(16) -0.0235(19)
N1 0.031(3) 0.033(3) 0.022(2) 0.000 0.000 0.001(2)
O18 0.070(2) 0.052(2) 0.0364(17) 0.0053(15) -0.0264(16) -0.0210(17)
N6 0.044(3) 0.038(3) 0.032(3) 0.000 0.000 -0.006(2)
C5 0.046(3) 0.041(3) 0.029(2) 0.009(2) -0.005(2) -0.005(2)
O5 0.067(2) 0.091(3) 0.0262(16) 0.0136(17) -0.0086(16) 0.026(2)
O11 0.110(3) 0.086(3) 0.040(2) 0.003(2) 0.034(2) 0.032(3)
O10 0.112(3) 0.047(2) 0.092(3) 0.020(2) 0.054(3) 0.035(2)
O17 0.091(3) 0.044(2) 0.054(2) 0.0078(17) -0.027(2) -0.0292(19)
C11 0.061(3) 0.038(2) 0.032(2) 0.002(2) 0.020(2) 0.013(2)
O13 0.121(3) 0.047(2) 0.0357(18) 0.0145(16) -0.027(2) -0.028(2)
O19 0.121(5) 0.034(3) 0.043(3) 0.000 0.000 -0.004(3)
O15 0.116(4) 0.089(3) 0.040(2) 0.012(2) -0.041(2) -0.036(3)
O6 0.038(2) 0.095(3) 0.067(2) 0.030(2) 0.0030(18) -0.0002(19)
O14 0.112(3) 0.050(2) 0.101(3) 0.020(2) -0.059(3) -0.039(2)
O3 0.045(2) 0.108(3) 0.070(3) 0.037(2) -0.0023(19) -0.007(2)
N5 0.043(2) 0.050(2) 0.0298(19) 0.0031(18) 0.0069(17) -0.0104(18)
C2 0.048(3) 0.048(3) 0.037(2) 0.011(2) -0.010(2) -0.001(2)
O9 0.130(3) 0.051(2) 0.0336(18) 0.0168(16) 0.023(2) 0.038(2)
C3 0.051(3) 0.039(3) 0.031(2) 0.008(2) 0.006(2) 0.001(2)
C24 0.053(3) 0.037(2) 0.027(2) 0.0029(19) -0.012(2) -0.007(2)
C4 0.064(3) 0.039(3) 0.024(2) 0.013(2) 0.004(2) 0.000(2)
C23 0.047(3) 0.039(2) 0.031(2) -0.0002(19) -0.010(2) -0.012(2)
C9 0.064(3) 0.037(3) 0.035(2) 0.005(2) -0.010(2) -0.002(2)
C20 0.061(3) 0.045(3) 0.037(2) -0.003(2) -0.013(2) -0.014(2)
C6 0.047(3) 0.044(3) 0.029(2) 0.007(2) 0.005(2) -0.006(2)
C8 0.071(4) 0.039(3) 0.034(3) 0.003(2) 0.007(3) -0.010(2)
C12 0.075(4) 0.035(2) 0.032(2) 0.007(2) 0.011(2) 0.008(2)
C13 0.066(3) 0.045(3) 0.039(3) 0.001(2) 0.020(2) 0.019(2)
C15 0.081(4) 0.042(3) 0.040(3) 0.012(2) 0.026(3) 0.014(3)
C21 0.069(3) 0.046(3) 0.031(2) 0.007(2) -0.027(2) -0.009(2)
C22 0.069(3) 0.041(3) 0.036(2) 0.012(2) -0.012(2) -0.006(2)
N3 0.055(3) 0.098(4) 0.028(2) -0.001(2) -0.008(2) 0.033(2)
C18 0.075(4) 0.071(4) 0.033(3) 0.007(3) 0.028(3) 0.018(3)
C7 0.060(3) 0.050(3) 0.033(2) 0.006(2) 0.002(2) -0.005(2)
C1 0.056(3) 0.039(3) 0.024(2) 0.008(2) -0.001(2) -0.002(2)
O16 0.179(5) 0.070(3) 0.042(2) 0.025(2) -0.043(3) -0.017(3)
O1 0.083(3) 0.128(4) 0.046(2) 0.040(2) -0.017(2) -0.008(3)
C14 0.072(4) 0.051(3) 0.033(2) 0.011(2) 0.030(2) 0.020(3)
C27 0.052(3) 0.030(2) 0.037(2) -0.002(2) -0.005(2) -0.007(2)
C26 0.070(4) 0.070(4) 0.036(3) 0.000(3) -0.022(3) -0.006(3)
C19 0.054(3) 0.032(2) 0.032(2) 0.0016(19) -0.007(2) -0.009(2)
C10 0.050(3) 0.042(3) 0.038(2) 0.005(2) 0.017(2) 0.015(2)
O12 0.182(5) 0.077(3) 0.062(3) 0.033(2) 0.063(3) 0.038(3)
C25 0.055(3) 0.037(3) 0.044(3) -0.007(2) 0.005(2) -0.010(2)
C17 0.069(3) 0.041(3) 0.034(2) -0.002(2) -0.001(2) 0.017(2)
C34 0.044(3) 0.077(4) 0.053(3) 0.000(3) -0.003(2) -0.014(3)
C28 0.096(4) 0.026(2) 0.030(2) -0.0003(19) -0.002(2) -0.003(2)
C35 0.078(5) 0.118(6) 0.079(4) -0.001(4) 0.027(4) -0.038(4)
O8 0.068(2) 0.056(2) 0.0346(17) 0.0032(15) 0.0164(16) 0.0233(18)
O7 0.118(3) 0.055(2) 0.050(2) 0.0151(18) 0.024(2) 0.049(2)
C16 0.057(3) 0.037(2) 0.038(2) -0.002(2) 0.013(2) 0.014(2)
C29 0.186(7) 0.033(3) 0.041(3) 0.009(3) 0.000(4) -0.004(4)
C30 0.273(10) 0.029(3) 0.058(4) 0.008(3) 0.001(5) -0.011(4)
C36 0.059(4) 0.168(8) 0.104(5) -0.006(5) 0.014(3) -0.039(4)
C31A 0.048(12) 0.17(3) 0.057(10) 0.012(17) 0.013(8) 0.026(16)
C31B 0.036(8) 0.123(13) 0.032(5) 0.019(8) -0.005(5) 0.042(8)
C37 0.102(8) 0.058(6) 0.098(8) 0.000 0.000 0.005(5)
N7 0.095(8) 0.036(5) 0.089(8) 0.021(5) -0.004(6) 0.005(5)
C39 0.107(12) 0.058(8) 0.075(9) -0.005(7) 0.000(8) 0.011(7)
C38 0.093(11) 0.057(8) 0.133(13) 0.033(9) -0.009(8) 0.000(7)

loop_
_atom_type_symbol
_atom_type_description
_atom_type_scat_dispersion_real
_atom_type_scat_dispersion_imag
_atom_type_scat_source
C C 0.0033 0.0016 'International Tables Vol C Tables 4.2.6.8 and 6.1.1.4'
H H 0.0000 0.0000 'International Tables Vol C Tables 4.2.6.8 and 6.1.1.4'
N N 0.0061 0.0033 'International Tables Vol C Tables 4.2.6.8 and 6.1.1.4'
O O 0.0106 0.0060 'International Tables Vol C Tables 4.2.6.8 and 6.1.1.4'
Zn Zn 0.2839 1.4301 'International Tables Vol C Tables 4.2.6.8 and 6.1.1.4'

loop_
_geom_angle_atom_site_label_1
_geom_angle_atom_site_label_2
_geom_angle_atom_site_label_3
_geom_angle
_geom_angle_site_symmetry_1
_geom_angle_site_symmetry_3
O13 Zn1 O13 79.63(19) 3 8_665
O13 Zn1 O4 88.95(15) 3 .
O13 Zn1 O4 146.64(16) 8_665 .
O13 Zn1 O4 146.64(16) 3 6
O13 Zn1 O4 88.95(15) 8_665 6
O4 Zn1 O4 83.59(19) . 6
O13 Zn1 N4 110.86(15) 3 .
O13 Zn1 N4 110.86(15) 8_665 .
O4 Zn1 N4 102.51(15) . .
O4 Zn1 N4 102.51(15) 6 .
O2 Zn2 O7 109.05(14) . .
O2 Zn2 O17 98.66(14) . .
O7 Zn2 O17 101.54(19) . .
O2 Zn2 N2 117.33(14) . .
O7 Zn2 N2 114.76(15) . .
O17 Zn2 N2 113.27(14) . .
O9 Zn3 O9 80.5(2) 3 8_665
O9 Zn3 O5 88.25(16) 3 .
O9 Zn3 O5 146.62(16) 8_665 .
O9 Zn3 O5 146.62(16) 3 6
O9 Zn3 O5 88.25(16) 8_665 6
O5 Zn3 O5 84.16(19) . 6
O9 Zn3 N6 111.16(15) 3 .
O9 Zn3 N6 111.16(15) 8_665 .
O5 Zn3 N6 102.22(15) . .
O5 Zn3 N6 102.22(15) 6 .
O18 Zn4 O18 86.68(19) 6_556 .
O18 Zn4 O8 174.73(14) 6_556 .
O18 Zn4 O8 93.88(15) . .
O18 Zn4 O8 93.88(15) 6_556 6_556
O18 Zn4 O8 174.73(14) . 6_556
O8 Zn4 O8 85.09(19) . 6_556
O18 Zn4 O19 87.49(15) 6_556 .
O18 Zn4 O19 87.49(15) . .
O8 Zn4 O19 87.30(15) . .
O8 Zn4 O19 87.30(15) 6_556 .
O18 Zn4 N1 93.45(12) 6_556 .
O18 Zn4 N1 93.45(12) . .
O8 Zn4 N1 91.75(12) . .
O8 Zn4 N1 91.75(12) 6_556 .
O19 Zn4 N1 178.71(19) . .
O15 Zn5 O10 98.17(16) 2 3
O15 Zn5 O6 110.24(18) 2 .
O10 Zn5 O6 103.89(18) 3 .
O15 Zn5 N5 121.04(17) 2 .
O10 Zn5 N5 105.67(17) 3 .
O6 Zn5 N5 114.76(16) . .
O11 Zn6 O3 110.85(18) 2_655 .
O11 Zn6 O14 97.05(16) 2_655 3
O3 Zn6 O14 104.04(19) . 3
O11 Zn6 N3 121.34(18) 2_655 .
O3 Zn6 N3 114.45(19) . .
O14 Zn6 N3 105.81(19) 3 .
N1 N2 C28 108.1(3) . .
N1 N2 Zn2 122.3(3) . .
C28 N2 Zn2 129.6(3) . .
C7 O2 Zn2 115.0(3) . .
N3 N4 N3 110.1(5) . 6
N3 N4 Zn1 124.9(2) . .
N3 N4 Zn1 124.9(2) 6 .
C8 O4 Zn1 143.4(3) . .
N2 N1 N2 110.0(4) 6_556 .
N2 N1 Zn4 125.0(2) 6_556 .
N2 N1 Zn4 125.0(2) . .
C27 O18 Zn4 151.2(3) . .
N5 N6 N5 111.4(5) 6 .
N5 N6 Zn3 124.3(2) 6 .
N5 N6 Zn3 124.3(2) . .
C6 C5 C4 119.8(4) . .
C6 C5 C9 120.8(4) . .
C4 C5 C9 119.4(4) . .
C9 O5 Zn3 143.9(3) . .
C18 O11 Zn6 123.9(3) . 2_655
C17 O10 Zn5 138.5(4) . 3_545
C27 O17 Zn2 121.9(3) . .
C12 C11 C10 121.2(4) . .
C12 C11 H11A 119.4 . .
C10 C11 H11A 119.4 . .
C25 O13 Zn1 132.3(3) . 3_545
C39 O19 C39 120.1(14) . 6_556
C39 O19 Zn4 119.9(7) . .
C39 O19 Zn4 119.9(7) 6_556 .
C26 O15 Zn5 125.9(4) . 2
C9 O6 Zn5 125.7(3) . .
C25 O14 Zn6 137.9(4) . 3_545
C8 O3 Zn6 126.2(3) . .
N6 N5 C34 107.2(4) . .
N6 N5 Zn5 119.3(3) . .
C34 N5 Zn5 133.5(3) . .
C3 C2 C1 120.8(4) . .
C3 C2 H2A 119.6 . .
C1 C2 H2A 119.6 . .
C17 O9 Zn3 132.2(3) . 3_545
C2 C3 C4 119.1(4) . .
C2 C3 C8 120.8(4) . .
C4 C3 C8 120.0(4) . .
C23 C24 C19 119.7(4) . .
C23 C24 H24A 120.1 . .
C19 C24 H24A 120.1 . .
C5 C4 C3 120.1(4) . .
C5 C4 H4A 120.0 . .
C3 C4 H4A 120.0 . .
C22 C23 C24 119.1(4) . .
C22 C23 C27 121.5(4) . .
C24 C23 C27 119.4(4) . .
O5 C9 O6 125.8(5) . .
O5 C9 C5 117.3(4) . .
O6 C9 C5 116.9(4) . .
C21 C20 C19 120.3(4) . .
C21 C20 H20A 119.9 . .
C19 C20 H20A 119.9 . .
C1 C6 C5 120.7(4) . .
C1 C6 H6A 119.7 . .
C5 C6 H6A 119.7 . .
O4 C8 O3 125.8(5) . .
O4 C8 C3 118.0(5) . .
O3 C8 C3 116.2(4) . .
C13 C12 C11 119.2(4) . .
C13 C12 C17 117.5(4) . .
C11 C12 C17 123.3(4) . .
C14 C13 C12 120.3(4) . .
C14 C13 H13A 119.8 . .
C12 C13 H13A 119.8 . .
C14 C15 C10 120.3(4) . .
C14 C15 H15A 119.8 . .
C10 C15 H15A 119.8 . .
C20 C21 C22 119.8(4) . .
C20 C21 C26 120.6(4) . .
C22 C21 C26 119.5(4) . .
C21 C22 C23 121.1(4) . .
C21 C22 H22A 119.5 . .
C23 C22 H22A 119.5 . .
N4 N3 C31B 106.8(7) . .
N4 N3 C31A 103.8(11) . .
C31B N3 C31A 34.8(12) . .
N4 N3 Zn6 119.0(3) . .
C31B N3 Zn6 132.4(7) . .
C31A N3 Zn6 131.9(12) . .
O12 C18 O11 123.8(4) . .
O12 C18 C14 122.0(5) . .
O11 C18 C14 114.1(5) . .
O1 C7 O2 125.1(5) . .
O1 C7 C1 119.6(4) . .
O2 C7 C1 115.2(4) . .
C6 C1 C2 119.5(4) . .
C6 C1 C7 121.8(4) . .
C2 C1 C7 118.7(4) . .
C13 C14 C15 120.2(4) . .
C13 C14 C18 119.7(4) . .
C15 C14 C18 120.0(4) . .
O18 C27 O17 124.5(4) . .
O18 C27 C23 118.5(4) . .
O17 C27 C23 117.0(4) . .
O16 C26 O15 124.7(5) . .
O16 C26 C21 121.7(5) . .
O15 C26 C21 113.5(5) . .
C20 C19 C24 120.0(4) . .
C20 C19 C25 118.5(4) . .
C24 C19 C25 121.5(4) . .
C11 C10 C15 118.6(4) . .
C11 C10 C16 121.3(4) . .
C15 C10 C16 120.0(4) . .
O14 C25 O13 126.4(5) . .
O14 C25 C19 115.5(4) . .
O13 C25 C19 118.1(4) . .
O10 C17 O9 125.7(4) . .
O10 C17 C12 117.3(4) . .
O9 C17 C12 117.1(4) . .
N5 C34 C34 107.1(3) . 6
N5 C34 C35 130.0(5) . .
C34 C34 C35 122.8(3) 6 .
C28 C28 N2 106.9(2) 6_556 .
C28 C28 C29 122.6(3) 6_556 .
N2 C28 C29 130.5(4) . .
C36 C35 C34 113.4(6) . .
C36 C35 H35A 123.3 . .
C34 C35 H35A 123.3 . .
C16 O8 Zn4 146.9(3) . .
C16 O7 Zn2 125.2(3) . .
O8 C16 O7 123.7(4) . .
O8 C16 C10 118.8(4) . .
O7 C16 C10 117.5(4) . .
C30 C29 C28 115.4(5) . .
C30 C29 H29A 122.3 . .
C28 C29 H29A 122.3 . .
C29 C30 C30 121.9(4) . 6_556
C29 C30 H30A 119.0 . .
C30 C30 H30A 119.0 6_556 .
C36 C36 C35 123.8(4) 6 .
C36 C36 H36A 118.1 6 .
C35 C36 H36A 118.1 . .
C31A C31A N3 108.5(11) 6 .
C31A C31A C32A 122.5(13) 6 .
N3 C31A C32A 125(2) . .
C33A C32A C31A 114.1(19) . .
C33A C32A H32A 122.9 . .
C31A C32A H32A 123.0 . .
C32A C33A C33A 123.3(12) . 6
C32A C33A H33A 118.4 . .
C33A C33A H33A 118.4 6 .
N3 C31B C31B 107.3(6) . 6
N3 C31B C32B 130.4(13) . .
C31B C31B C32B 122.0(9) 6 .
C31B C32B C33B 117.5(12) . .
C31B C32B H32B 121.2 . .
C33B C32B H32B 121.2 . .
C33B C33B C32B 120.5(7) 6 .
C33B C33B H33B 119.7 6 .
C32B C33B H33B 119.7 . .
N7 C37 N7 107.1(10) 6_556 .
C39 N7 C37 120.8(10) . .
C39 N7 C38 117.9(11) . .
C37 N7 C38 121.3(9) . .
O19 C39 N7 125.4(13) . .
O19 C39 C39 29.9(7) . 6_556
N7 C39 C39 95.6(8) . 6_556
O19 C39 H39A 117.3 . .
N7 C39 H39A 117.3 . .
C39 C39 H39A 146.9 6_556 .
N7 C38 H38A 109.5 . .
N7 C38 H38B 109.5 . .
H38A C38 H38B 109.5 . .
N7 C38 H38C 109.5 . .
H38A C38 H38C 109.5 . .
H38B C38 H38C 109.5 . .

loop_
_geom_bond_atom_site_label_1
_geom_bond_atom_site_label_2
_geom_bond_distance
_geom_bond_site_symmetry_2
Zn1 O13 2.019(3) 3
Zn1 O13 2.019(3) 8_665
Zn1 O4 2.039(3) .
Zn1 O4 2.039(3) 6
Zn1 N4 2.088(5) .
Zn2 O2 1.952(3) .
Zn2 O7 1.959(3) .
Zn2 O17 1.977(3) .
Zn2 N2 2.010(3) .
Zn3 O9 2.026(3) 3
Zn3 O9 2.026(3) 8_665
Zn3 O5 2.040(3) .
Zn3 O5 2.040(3) 6
Zn3 N6 2.111(5) .
Zn4 O18 2.057(3) 6_556
Zn4 O18 2.057(3) .
Zn4 O8 2.070(3) .
Zn4 O8 2.070(3) 6_556
Zn4 O19 2.112(5) .
Zn4 N1 2.172(5) .
Zn5 O15 1.886(3) 2
Zn5 O10 1.947(4) 3
Zn5 O6 1.947(4) .
Zn5 N5 1.986(4) .
Zn6 O11 1.880(3) 2_655
Zn6 O3 1.937(4) .
Zn6 O14 1.945(4) 3
Zn6 N3 1.972(4) .
N2 N1 1.332(4) .
N2 C28 1.386(5) .
O2 C7 1.256(5) .
N4 N3 1.348(4) .
N4 N3 1.348(4) 6
O4 C8 1.236(5) .
N1 N2 1.332(4) 6_556
O18 C27 1.216(5) .
N6 N5 1.342(4) 6
N6 N5 1.342(4) .
C5 C6 1.384(5) .
C5 C4 1.395(6) .
C5 C9 1.519(6) .
O5 C9 1.237(5) .
O11 C18 1.278(6) .
O11 Zn6 1.880(3) 2_655
O10 C17 1.221(5) .
O10 Zn5 1.947(4) 3_545
O17 C27 1.262(5) .
C11 C12 1.388(6) .
C11 C10 1.392(6) .
C11 H11A 0.9300 .
O13 C25 1.233(5) .
O13 Zn1 2.019(3) 3_545
O19 C39 1.151(13) .
O19 C39 1.151(13) 6_556
O15 C26 1.278(6) .
O15 Zn5 1.886(3) 2
O6 C9 1.252(6) .
O14 C25 1.232(5) .
O14 Zn6 1.945(4) 3_545
O3 C8 1.267(6) .
N5 C34 1.351(6) .
C2 C3 1.383(5) .
C2 C1 1.397(6) .
C2 H2A 0.9300 .
O9 C17 1.243(5) .
O9 Zn3 2.026(3) 3_545
C3 C4 1.403(6) .
C3 C8 1.503(6) .
C24 C23 1.404(6) .
C24 C19 1.407(6) .
C24 H24A 0.9300 .
C4 H4A 0.9300 .
C23 C22 1.402(5) .
C23 C27 1.507(6) .
C20 C21 1.389(6) .
C20 C19 1.399(6) .
C20 H20A 0.9300 .
C6 C1 1.381(6) .
C6 H6A 0.9300 .
C12 C13 1.385(6) .
C12 C17 1.510(6) .
C13 C14 1.382(6) .
C13 H13A 0.9300 .
C15 C14 1.385(6) .
C15 C10 1.393(6) .
C15 H15A 0.9300 .
C21 C22 1.389(6) .
C21 C26 1.501(6) .
C22 H22A 0.9300 .
N3 C31B 1.368(17) .
N3 C31A 1.41(3) .
C18 O12 1.215(6) .
C18 C14 1.516(6) .
C7 O1 1.218(6) .
C7 C1 1.521(6) .
O16 C26 1.220(6) .
C19 C25 1.507(6) .
C10 C16 1.490(6) .
C34 C34 1.421(10) 6
C34 C35 1.441(7) .
C28 C28 1.375(9) 6_556
C28 C29 1.409(7) .
C35 C36 1.413(8) .
C35 H35A 0.9300 .
O8 C16 1.241(5) .
O7 C16 1.252(5) .
C29 C30 1.366(8) .
C29 H29A 0.9300 .
C30 C30 1.447(12) 6_556
C30 H30A 0.9300 .
C36 C36 1.411(13) 6
C36 H36A 0.9300 .
C31A C31A 1.32(5) 6
C31A C32A 1.47(3) .
C32A C33A 1.38(2) .
C32A H32A 0.9300 .
C33A C33A 1.38(4) 6
C33A H33A 0.9300 .
C31B C31B 1.40(3) 6
C31B C32B 1.402(18) .
C32B C33B 1.440(16) .
C32B H32B 0.9300 .
C33B C33B 1.42(2) 6
C33B H33B 0.9300 .
C37 N7 1.408(12) 6_556
C37 N7 1.408(12) .
N7 C39 1.371(15) .
N7 C38 1.480(16) .
C39 C39 1.99(3) 6_556
C39 H39A 0.9300 .
C38 H38A 0.9600 .
C38 H38B 0.9600 .
C38 H38C 0.9600 .
